data_7054432
loop_
_publ_author_name
'Zhou, Hongbo'
'Wang, Yingying'
'Mou, Fangyou'
'Shen, Xiaoping'
'Liu, Yashu'

_publ_section_title
;
 Crystal structures and magneto-structural correlation analysis for
 several cyano-bridged bimetallic complexes based on MnIII--FeIIIsystems
;
_journal_issue 12
_journal_name_full 'New J. Chem.'
_journal_page_first 5925
_journal_paper_doi 10.1039/C4NJ01157K
_journal_volume 38
_journal_year 2014
_chemical_formula_moiety 'C55 H67.6 Fe Mn N8 O4, 2.8(O)'
_chemical_formula_sum 'C55 H67.6 Fe Mn N8 O6.8'
_chemical_formula_weight 1052.7
_chemical_name_systematic
; 
 ? 
;
_space_group_IT_number 14
_symmetry_cell_setting monoclinic
_symmetry_space_group_name_Hall '-P 2yn'
_symmetry_space_group_name_H-M 'P 1 21/n 1'
_atom_sites_solution_hydrogens geom
_atom_sites_solution_primary direct
_atom_sites_solution_secondary difmap
_audit_creation_method SHELXL-97
_cell_angle_alpha 90.00
_cell_angle_beta 99.76(3)
_cell_angle_gamma 90.00
_cell_formula_units_Z 4
_cell_length_a 22.680(5)
_cell_length_b 10.109(2)
_cell_length_c 26.260(5)
_cell_measurement_reflns_used 18991
_cell_measurement_temperature 173(2)
_cell_measurement_theta_max 28.8114
_cell_measurement_theta_min 2.9136
_cell_volume 5934(2)
_computing_cell_refinement SMART
_computing_data_collection 'SMART (Bruker, 2000)'
_computing_molecular_graphics SHELXTL
_computing_publication_material SHELXTL
_computing_structure_refinement 'SHELXL-97 (Sheldrick, 1997)'
_computing_structure_solution 'SHELXS-97 (Sheldrick, 1990)'
_diffrn_ambient_temperature 173(2)
_diffrn_measured_fraction_theta_full 0.993
_diffrn_measured_fraction_theta_max 0.993
_diffrn_measurement_device_type 'Bruker Smart Aepex CCD'
_diffrn_measurement_method 'phi and omega scans'
_diffrn_radiation_monochromator graphite
_diffrn_radiation_source 'fine-focus sealed tube'
_diffrn_radiation_type MoK\a
_diffrn_radiation_wavelength 0.71073
_diffrn_reflns_av_R_equivalents 0.0810
_diffrn_reflns_av_unetI/netI 0.1061
_diffrn_reflns_limit_h_max 26
_diffrn_reflns_limit_h_min -18
_diffrn_reflns_limit_k_max 12
_diffrn_reflns_limit_k_min -10
_diffrn_reflns_limit_l_max 31
_diffrn_reflns_limit_l_min -28
_diffrn_reflns_number 25493
_diffrn_reflns_theta_full 25.00
_diffrn_reflns_theta_max 25.00
_diffrn_reflns_theta_min 3.10
_exptl_absorpt_coefficient_mu 0.510
_exptl_absorpt_correction_T_max 0.9024
_exptl_absorpt_correction_T_min 0.8950
_exptl_absorpt_correction_type multi-scan
_exptl_absorpt_process_details 'SADABS; Bruker, 2000'
_exptl_crystal_colour black
_exptl_crystal_density_diffrn 1.178
_exptl_crystal_density_method 'not measured'
_exptl_crystal_description block
_exptl_crystal_F_000 2205.6
_exptl_crystal_size_max 0.21
_exptl_crystal_size_mid 0.19
_exptl_crystal_size_min 0.18
_refine_diff_density_max 0.761
_refine_diff_density_min -0.395
_refine_diff_density_rms 0.073
_refine_ls_extinction_method none
_refine_ls_goodness_of_fit_ref 1.015
_refine_ls_hydrogen_treatment constr
_refine_ls_matrix_type full
_refine_ls_number_parameters 671
_refine_ls_number_reflns 10359
_refine_ls_number_restraints 0
_refine_ls_restrained_S_all 1.015
_refine_ls_R_factor_all 0.1682
_refine_ls_R_factor_gt 0.1310
_refine_ls_shift/su_max 0.001
_refine_ls_shift/su_mean 0.000
_refine_ls_structure_factor_coef Fsqd
_refine_ls_weighting_details 'calc w=1/[\s^2^(Fo^2^)+(0.0500P)^2^+40.0000P] where P=(Fo^2^+2Fc^2^)/3'
_refine_ls_weighting_scheme calc
_refine_ls_wR_factor_gt 0.2432
_refine_ls_wR_factor_ref 0.2680
_reflns_number_gt 7501
_reflns_number_total 10359
_reflns_threshold_expression >2sigma(I)
_cod_data_source_file c4nj01157k2.cif
_cod_data_source_block 5
_cod_depositor_comments 'Adding full bibliography for 7054428--7054433.cif.'
_cod_original_cell_volume 5933(2)
_cod_original_sg_symbol_H-M P21/n
_cod_database_code 7054432

loop_
_symmetry_equiv_pos_as_xyz
'x, y, z'
'-x+1/2, y+1/2, -z+1/2'
'-x, -y, -z'
'x-1/2, -y-1/2, z-1/2'

loop_
_atom_site_label
_atom_site_type_symbol
_atom_site_fract_x
_atom_site_fract_y
_atom_site_fract_z
_atom_site_U_iso_or_equiv
_atom_site_adp_type
_atom_site_occupancy
_atom_site_symmetry_multiplicity
_atom_site_calc_flag
_atom_site_refinement_flags
C1 C 0.2684(4) 0.1179(8) 0.9671(3) 0.0482(19) Uani 1 1 d .
C2 C 0.2573(5) -0.1336(8) 0.9508(3) 0.067(3) Uani 1 1 d .
C3 C 0.3443(4) 0.1535(8) 0.9012(3) 0.054(2) Uani 1 1 d .
C4 C 0.1866(4) 0.1209(8) 0.8643(3) 0.058(2) Uani 1 1 d .
H4 H 0.1851 0.1724 0.8934 0.070 Uiso 1 1 calc R
C5 C 0.1410(4) 0.1351(9) 0.8216(3) 0.061(2) Uani 1 1 d .
H5 H 0.1099 0.1946 0.8228 0.073 Uiso 1 1 calc R
C6 C 0.1420(4) 0.0617(9) 0.7781(3) 0.063(2) Uani 1 1 d .
H6 H 0.1118 0.0705 0.7496 0.076 Uiso 1 1 calc R
C7 C 0.1900(4) -0.0288(8) 0.7770(3) 0.053(2) Uani 1 1 d .
C8 C 0.1954(4) -0.1085(10) 0.7342(3) 0.070(3) Uani 1 1 d .
H8 H 0.1668 -0.1037 0.7044 0.084 Uiso 1 1 calc R
C9 C 0.2425(5) -0.1927(11) 0.7368(4) 0.082(3) Uani 1 1 d .
H9 H 0.2464 -0.2433 0.7080 0.099 Uiso 1 1 calc R
C10 C 0.2853(5) -0.2052(9) 0.7815(4) 0.072(3) Uani 1 1 d .
H10 H 0.3160 -0.2667 0.7825 0.087 Uiso 1 1 calc R
C11 C 0.2825(4) -0.1279(8) 0.8238(3) 0.059(2) Uani 1 1 d .
C12 C 0.2333(4) -0.0376(8) 0.8216(3) 0.060(2) Uani 1 1 d .
C13 C 0.3681(5) -0.1985(9) 0.8854(4) 0.074(3) Uani 1 1 d .
C14 C 0.4004(4) -0.1700(8) 0.9382(4) 0.062(2) Uani 1 1 d .
C15 C 0.4508(5) -0.2404(10) 0.9598(4) 0.082(3) Uani 1 1 d .
H15 H 0.4645 -0.3085 0.9411 0.098 Uiso 1 1 calc R
C16 C 0.4809(5) -0.2115(10) 1.0081(4) 0.082(3) Uani 1 1 d .
H16 H 0.5143 -0.2601 1.0229 0.099 Uiso 1 1 calc R
C17 C 0.4596(4) -0.1060(10) 1.0345(4) 0.070(3) Uani 1 1 d .
C18 C 0.4904(5) -0.0679(11) 1.0834(4) 0.084(3) Uani 1 1 d .
H18 H 0.5236 -0.1157 1.0991 0.100 Uiso 1 1 calc R
C19 C 0.4715(5) 0.0393(13) 1.1079(4) 0.096(4) Uani 1 1 d .
H19 H 0.4916 0.0637 1.1404 0.115 Uiso 1 1 calc R
C20 C 0.4220(5) 0.1126(13) 1.0844(4) 0.101(4) Uani 1 1 d .
H20 H 0.4097 0.1857 1.1013 0.121 Uiso 1 1 calc R
C21 C 0.3910(5) 0.0773(12) 1.0358(4) 0.094(4) Uani 1 1 d .
H21 H 0.3585 0.1276 1.0204 0.113 Uiso 1 1 calc R
C22 C 0.4090(4) -0.0353(10) 1.0099(4) 0.070(3) Uani 1 1 d .
C23 C -0.0073(4) 0.5609(10) 0.7454(3) 0.072(3) Uani 1 1 d .
H23A H -0.0198 0.6075 0.7135 0.108 Uiso 1 1 calc R
H23B H -0.0314 0.5886 0.7702 0.108 Uiso 1 1 calc R
H23C H -0.0122 0.4675 0.7395 0.108 Uiso 1 1 calc R
C24 C 0.0584(4) 0.5914(9) 0.7660(3) 0.060(2) Uani 1 1 d .
C25 C 0.0961(4) 0.5530(12) 0.7247(3) 0.087(3) Uani 1 1 d .
H25A H 0.0921 0.4598 0.7179 0.130 Uiso 1 1 calc R
H25B H 0.1373 0.5739 0.7370 0.130 Uiso 1 1 calc R
H25C H 0.0823 0.6013 0.6935 0.130 Uiso 1 1 calc R
C26 C 0.0646(5) 0.7416(10) 0.7756(4) 0.089(3) Uani 1 1 d .
H26A H 0.0479 0.7882 0.7446 0.133 Uiso 1 1 calc R
H26B H 0.1061 0.7639 0.7851 0.133 Uiso 1 1 calc R
H26C H 0.0436 0.7660 0.8030 0.133 Uiso 1 1 calc R
C27 C 0.0823(4) 0.5206(8) 0.8172(3) 0.052(2) Uani 1 1 d .
C28 C 0.0465(4) 0.4394(8) 0.8422(3) 0.053(2) Uani 1 1 d .
H28 H 0.0075 0.4240 0.8257 0.063 Uiso 1 1 calc R
C29 C 0.0648(3) 0.3799(7) 0.8900(3) 0.0462(18) Uani 1 1 d .
C30 C 0.1238(4) 0.4063(7) 0.9148(3) 0.0493(19) Uani 1 1 d .
C31 C 0.1623(3) 0.4816(7) 0.8895(3) 0.0470(19) Uani 1 1 d .
C32 C 0.1406(4) 0.5378(8) 0.8410(3) 0.055(2) Uani 1 1 d .
H32 H 0.1663 0.5879 0.8247 0.066 Uiso 1 1 calc R
C33 C 0.0224(4) 0.2893(8) 0.9149(3) 0.0499(19) Uani 1 1 d .
C34 C -0.0379(4) 0.2701(9) 0.8795(3) 0.062(2) Uani 1 1 d .
H34A H -0.0582 0.3536 0.8742 0.093 Uiso 1 1 calc R
H34B H -0.0619 0.2091 0.8951 0.093 Uiso 1 1 calc R
H34C H -0.0314 0.2356 0.8468 0.093 Uiso 1 1 calc R
C35 C 0.0503(4) 0.1502(7) 0.9249(3) 0.057(2) Uani 1 1 d .
H35A H 0.0536 0.1093 0.8925 0.086 Uiso 1 1 calc R
H35B H 0.0253 0.0970 0.9427 0.086 Uiso 1 1 calc R
H35C H 0.0893 0.1579 0.9455 0.086 Uiso 1 1 calc R
C36 C 0.0116(4) 0.3511(9) 0.9658(3) 0.061(2) Uani 1 1 d .
H36A H 0.0488 0.3561 0.9895 0.092 Uiso 1 1 calc R
H36B H -0.0161 0.2974 0.9805 0.092 Uiso 1 1 calc R
H36C H -0.0046 0.4384 0.9594 0.092 Uiso 1 1 calc R
C37 C 0.2234(4) 0.5014(8) 0.9102(3) 0.056(2) Uani 1 1 d .
H37 H 0.2460 0.5467 0.8895 0.067 Uiso 1 1 calc R
C38 C 0.3177(4) 0.4795(10) 0.9705(3) 0.072(3) Uani 1 1 d .
H38A H 0.3321 0.5505 0.9509 0.086 Uiso 1 1 calc R
H38B H 0.3381 0.3985 0.9641 0.086 Uiso 1 1 calc R
C39 C 0.3292(4) 0.5127(10) 1.0288(3) 0.074(3) Uani 1 1 d .
H39 H 0.3192 0.6058 1.0334 0.089 Uiso 1 1 d R
C40 C 0.3965(6) 0.4922(16) 1.0462(5) 0.146(6) Uani 1 1 d .
H40A H 0.4078 0.5223 1.0812 0.219 Uiso 1 1 calc R
H40B H 0.4181 0.5416 1.0241 0.219 Uiso 1 1 calc R
H40C H 0.4059 0.3999 1.0443 0.219 Uiso 1 1 calc R
C41 C 0.3044(4) 0.3875(8) 1.1005(3) 0.052(2) Uani 1 1 d .
H41 H 0.3429 0.4086 1.1169 0.063 Uiso 1 1 calc R
C42 C 0.2678(4) 0.3131(8) 1.1296(3) 0.0497(19) Uani 1 1 d .
C43 C 0.2946(4) 0.2690(8) 1.1791(3) 0.054(2) Uani 1 1 d .
H43 H 0.3353 0.2835 1.1899 0.065 Uiso 1 1 calc R
C44 C 0.2628(4) 0.2055(8) 1.2119(3) 0.060(2) Uani 1 1 d .
C45 C 0.2023(4) 0.1797(8) 1.1919(3) 0.059(2) Uani 1 1 d .
H45 H 0.1806 0.1331 1.2130 0.071 Uiso 1 1 calc R
C46 C 0.1723(3) 0.2169(7) 1.1439(3) 0.0429(17) Uani 1 1 d .
C47 C 0.2059(3) 0.2857(7) 1.1116(3) 0.0430(17) Uani 1 1 d .
C48 C 0.1058(3) 0.1839(8) 1.1254(3) 0.0450(18) Uani 1 1 d .
C49 C 0.0998(4) 0.0988(9) 1.0765(3) 0.060(2) Uani 1 1 d .
H49A H 0.1220 0.0183 1.0841 0.090 Uiso 1 1 calc R
H49B H 0.1154 0.1466 1.0501 0.090 Uiso 1 1 calc R
H49C H 0.0584 0.0785 1.0646 0.090 Uiso 1 1 calc R
C50 C 0.0697(3) 0.3137(8) 1.1151(3) 0.056(2) Uani 1 1 d .
H50A H 0.0282 0.2932 1.1039 0.084 Uiso 1 1 calc R
H50B H 0.0844 0.3634 1.0887 0.084 Uiso 1 1 calc R
H50C H 0.0741 0.3650 1.1463 0.084 Uiso 1 1 calc R
C51 C 0.0790(4) 0.1072(9) 1.1661(3) 0.066(2) Uani 1 1 d .
H51A H 0.1013 0.0273 1.1747 0.099 Uiso 1 1 calc R
H51B H 0.0381 0.0855 1.1527 0.099 Uiso 1 1 calc R
H51C H 0.0806 0.1606 1.1966 0.099 Uiso 1 1 calc R
C52 C 0.2465(6) 0.1130(14) 1.2987(4) 0.132(6) Uani 1 1 d .
H52A H 0.2250 0.0401 1.2809 0.199 Uiso 1 1 calc R
H52B H 0.2189 0.1820 1.3035 0.199 Uiso 1 1 calc R
H52C H 0.2671 0.0839 1.3318 0.199 Uiso 1 1 calc R
C53 C 0.2917(4) 0.1655(10) 1.2669(3) 0.073(3) Uani 1 1 d .
C54 C 0.3204(5) 0.2893(11) 1.2949(3) 0.089(3) Uani 1 1 d .
H54A H 0.3369 0.2671 1.3300 0.134 Uiso 1 1 calc R
H54B H 0.2906 0.3568 1.2946 0.134 Uiso 1 1 calc R
H54C H 0.3517 0.3212 1.2776 0.134 Uiso 1 1 calc R
C55 C 0.3398(6) 0.0619(12) 1.2635(5) 0.122(5) Uani 1 1 d .
H55A H 0.3570 0.0333 1.2976 0.183 Uiso 1 1 calc R
H55B H 0.3704 0.0996 1.2469 0.183 Uiso 1 1 calc R
H55C H 0.3222 -0.0125 1.2438 0.183 Uiso 1 1 calc R
Fe1 Fe 0.30146(6) -0.00061(11) 0.92039(4) 0.0552(4) Uani 1 1 d .
Mn1 Mn 0.21122(5) 0.38733(11) 1.00985(4) 0.0453(3) Uani 1 1 d .
N1 N 0.2471(3) 0.1889(6) 0.9923(2) 0.0529(17) Uani 1 1 d .
N2 N 0.3706(4) 0.2454(7) 0.8900(3) 0.067(2) Uani 1 1 d .
N3 N 0.2318(4) -0.2130(8) 0.9697(3) 0.082(2) Uani 1 1 d .
N4 N 0.3783(3) -0.0705(7) 0.9619(3) 0.0628(19) Uani 1 1 d .
N5 N 0.3218(4) -0.1199(7) 0.8707(3) 0.0617(19) Uani 1 1 d .
N6 N 0.2323(3) 0.0372(6) 0.8655(2) 0.0547(17) Uani 1 1 d .
N7 N 0.2513(3) 0.4635(6) 0.9550(2) 0.0518(17) Uani 1 1 d .
N8 N 0.2891(3) 0.4273(6) 1.0541(2) 0.0535(17) Uani 1 1 d .
O1 O 0.3848(4) -0.2929(7) 0.8598(3) 0.100(2) Uani 1 1 d .
O2 O 0.1427(2) 0.3550(5) 0.96210(18) 0.0549(14) Uani 1 1 d .
O3 O 0.1786(2) 0.3291(5) 1.06619(17) 0.0463(12) Uani 1 1 d .
O4 O 0.1779(4) 0.6009(6) 1.0244(3) 0.096(2) Uani 1 1 d .
O5 O 0.0516(6) 0.007(3) 0.3277(6) 0.346(17) Uani 0.80 1 d P
O6 O 0.4466(3) 0.4636(7) 0.8713(4) 0.096(3) Uani 0.80 1 d P
O7 O 0.1571(10) 0.301(2) 0.3817(5) 0.227(11) Uani 0.70 1 d P
O8 O 0.7262(9) 0.0664(18) 0.8996(7) 0.122(6) Uani 0.50 1 d P

loop_
_atom_site_aniso_label
_atom_site_aniso_U_11
_atom_site_aniso_U_22
_atom_site_aniso_U_33
_atom_site_aniso_U_23
_atom_site_aniso_U_13
_atom_site_aniso_U_12
C1 0.066(5) 0.043(4) 0.033(4) 0.006(4) 0.002(4) -0.004(4)
C2 0.103(8) 0.035(5) 0.060(6) 0.008(4) 0.010(5) 0.012(5)
C3 0.070(6) 0.046(5) 0.046(5) 0.003(4) 0.010(4) 0.013(4)
C4 0.088(7) 0.043(5) 0.044(5) 0.007(4) 0.008(4) 0.001(5)
C5 0.077(6) 0.056(5) 0.048(5) -0.003(4) 0.007(4) 0.006(5)
C6 0.083(7) 0.062(6) 0.042(5) 0.006(4) 0.004(4) -0.014(5)
C7 0.072(6) 0.043(5) 0.042(4) 0.000(4) 0.009(4) -0.005(4)
C8 0.075(7) 0.076(7) 0.056(5) -0.015(5) 0.005(5) -0.010(6)
C9 0.096(8) 0.090(8) 0.061(6) -0.026(6) 0.015(6) -0.011(7)
C10 0.093(7) 0.054(6) 0.073(6) -0.028(5) 0.022(5) 0.002(5)
C11 0.080(6) 0.042(5) 0.056(5) 0.008(4) 0.016(5) 0.004(4)
C12 0.092(7) 0.042(5) 0.047(5) 0.001(4) 0.014(4) -0.004(5)
C13 0.101(8) 0.049(6) 0.071(6) -0.004(5) 0.014(6) 0.011(5)
C14 0.074(6) 0.042(5) 0.070(6) 0.008(5) 0.011(5) 0.014(4)
C15 0.111(9) 0.057(6) 0.078(7) 0.008(6) 0.017(6) 0.021(6)
C16 0.085(8) 0.065(7) 0.096(8) 0.016(6) 0.011(6) 0.015(6)
C17 0.070(6) 0.067(6) 0.071(6) 0.020(5) 0.010(5) 0.004(5)
C18 0.090(8) 0.084(8) 0.075(7) 0.022(6) 0.007(6) 0.010(6)
C19 0.098(9) 0.125(11) 0.058(6) 0.007(7) -0.008(6) 0.001(8)
C20 0.113(9) 0.123(10) 0.056(6) -0.011(7) -0.016(6) 0.036(8)
C21 0.096(8) 0.114(9) 0.067(7) 0.010(7) -0.002(6) 0.033(7)
C22 0.083(7) 0.066(6) 0.060(6) 0.014(5) 0.010(5) 0.019(5)
C23 0.057(6) 0.102(8) 0.055(5) 0.028(5) 0.007(4) 0.010(5)
C24 0.068(6) 0.062(6) 0.049(5) 0.013(4) 0.009(4) 0.001(5)
C25 0.079(7) 0.133(10) 0.055(5) 0.024(6) 0.028(5) 0.036(7)
C26 0.107(9) 0.077(7) 0.080(7) 0.035(6) 0.011(6) 0.013(6)
C27 0.065(5) 0.049(5) 0.043(4) 0.002(4) 0.008(4) 0.009(4)
C28 0.065(5) 0.049(5) 0.040(4) 0.006(4) 0.001(4) 0.005(4)
C29 0.051(5) 0.045(4) 0.039(4) 0.005(4) -0.001(3) -0.007(4)
C30 0.063(5) 0.039(4) 0.044(4) -0.003(4) 0.002(4) -0.001(4)
C31 0.051(5) 0.039(4) 0.050(4) 0.003(4) 0.005(4) -0.015(4)
C32 0.066(6) 0.053(5) 0.047(5) 0.004(4) 0.017(4) -0.005(4)
C33 0.060(5) 0.046(5) 0.040(4) 0.002(4) -0.003(4) -0.007(4)
C34 0.058(5) 0.071(6) 0.055(5) 0.011(5) 0.001(4) -0.019(5)
C35 0.064(5) 0.038(4) 0.066(5) 0.014(4) -0.003(4) -0.013(4)
C36 0.055(5) 0.078(6) 0.050(5) 0.011(5) 0.005(4) -0.003(5)
C37 0.071(6) 0.050(5) 0.046(5) 0.004(4) 0.011(4) -0.018(4)
C38 0.078(7) 0.074(6) 0.061(6) 0.008(5) 0.005(5) -0.017(5)
C39 0.074(7) 0.074(7) 0.069(6) -0.003(5) -0.004(5) -0.024(5)
C40 0.108(11) 0.198(16) 0.120(11) 0.048(11) -0.018(8) -0.061(11)
C41 0.050(5) 0.048(5) 0.055(5) -0.005(4) 0.000(4) -0.010(4)
C42 0.056(5) 0.042(4) 0.048(4) -0.006(4) -0.001(4) -0.001(4)
C43 0.052(5) 0.043(4) 0.061(5) -0.001(4) -0.012(4) -0.006(4)
C44 0.071(6) 0.041(5) 0.059(5) 0.005(4) -0.019(4) 0.001(4)
C45 0.073(6) 0.049(5) 0.053(5) 0.006(4) -0.002(4) -0.013(4)
C46 0.051(5) 0.035(4) 0.042(4) 0.004(3) 0.004(3) 0.005(3)
C47 0.053(5) 0.034(4) 0.041(4) -0.008(3) 0.005(3) 0.005(3)
C48 0.043(4) 0.051(5) 0.041(4) 0.005(4) 0.006(3) -0.006(4)
C49 0.062(5) 0.062(5) 0.054(5) -0.003(4) 0.003(4) -0.014(4)
C50 0.049(5) 0.056(5) 0.059(5) 0.009(4) 0.002(4) 0.008(4)
C51 0.067(6) 0.073(6) 0.054(5) 0.020(5) 0.001(4) -0.007(5)
C52 0.152(12) 0.173(13) 0.053(6) 0.051(8) -0.037(7) -0.088(10)
C53 0.079(7) 0.068(6) 0.059(5) 0.013(5) -0.027(5) -0.017(5)
C54 0.104(8) 0.099(8) 0.052(5) 0.009(6) -0.025(5) -0.016(7)
C55 0.143(12) 0.098(9) 0.103(9) 0.010(8) -0.042(8) 0.034(9)
Fe1 0.0824(9) 0.0378(6) 0.0450(7) 0.0031(5) 0.0096(6) 0.0071(6)
Mn1 0.0516(7) 0.0393(6) 0.0427(6) -0.0006(5) 0.0015(5) -0.0087(5)
N1 0.068(5) 0.044(4) 0.046(4) -0.005(3) 0.007(3) -0.002(3)
N2 0.101(6) 0.050(4) 0.053(4) 0.004(4) 0.018(4) 0.002(4)
N3 0.125(8) 0.045(5) 0.077(6) 0.001(4) 0.020(5) -0.004(5)
N4 0.081(5) 0.048(4) 0.056(4) 0.018(4) 0.005(4) 0.012(4)
N5 0.095(6) 0.043(4) 0.047(4) 0.003(3) 0.009(4) 0.009(4)
N6 0.084(5) 0.037(4) 0.043(4) 0.006(3) 0.009(3) 0.003(4)
N7 0.053(4) 0.048(4) 0.054(4) -0.002(3) 0.008(3) -0.013(3)
N8 0.054(4) 0.053(4) 0.049(4) -0.003(3) -0.005(3) -0.016(3)
O1 0.135(7) 0.074(5) 0.088(5) -0.004(4) 0.010(5) 0.044(5)
O2 0.063(3) 0.057(3) 0.039(3) 0.013(3) -0.008(2) -0.018(3)
O3 0.054(3) 0.048(3) 0.036(3) 0.007(2) 0.001(2) -0.002(2)
O4 0.158(7) 0.041(3) 0.082(5) 0.021(3) -0.004(4) -0.025(4)
O5 0.080(9) 0.78(6) 0.176(15) 0.07(2) 0.008(9) 0.009(19)
O6 0.048(5) 0.048(5) 0.190(10) -0.013(5) 0.014(5) 0.007(4)
O7 0.33(2) 0.27(2) 0.114(11) 0.090(13) 0.120(14) 0.21(2)
O8 0.147(16) 0.115(14) 0.112(13) 0.008(11) 0.046(12) 0.024(12)

loop_
_atom_type_symbol
_atom_type_description
_atom_type_scat_dispersion_real
_atom_type_scat_dispersion_imag
_atom_type_scat_source
C C 0.0033 0.0016 'International Tables Vol C Tables 4.2.6.8 and 6.1.1.4'
H H 0.0000 0.0000 'International Tables Vol C Tables 4.2.6.8 and 6.1.1.4'
N N 0.0061 0.0033 'International Tables Vol C Tables 4.2.6.8 and 6.1.1.4'
O O 0.0106 0.0060 'International Tables Vol C Tables 4.2.6.8 and 6.1.1.4'
Mn Mn 0.3368 0.7283 'International Tables Vol C Tables 4.2.6.8 and 6.1.1.4'
Fe Fe 0.3463 0.8444 'International Tables Vol C Tables 4.2.6.8 and 6.1.1.4'

loop_
_geom_angle_atom_site_label_1
_geom_angle_atom_site_label_2
_geom_angle_atom_site_label_3
_geom_angle
N1 C1 Fe1 176.7(7)
N3 C2 Fe1 178.7(10)
N2 C3 Fe1 179.2(9)
N6 C4 C5 123.4(8)
C6 C5 C4 119.9(9)
C5 C6 C7 119.2(8)
C12 C7 C8 119.4(8)
C12 C7 C6 117.0(7)
C8 C7 C6 123.6(8)
C9 C8 C7 119.6(9)
C8 C9 C10 121.8(9)
C11 C10 C9 120.6(9)
C10 C11 N5 129.7(9)
C10 C11 C12 118.2(9)
N5 C11 C12 112.0(7)
N6 C12 C7 123.8(8)
N6 C12 C11 115.9(8)
C7 C12 C11 120.4(8)
O1 C13 N5 126.5(9)
O1 C13 C14 120.0(9)
N5 C13 C14 113.4(8)
N4 C14 C15 123.4(9)
N4 C14 C13 114.8(8)
C15 C14 C13 121.7(9)
C16 C15 C14 121.2(10)
C15 C16 C17 117.5(10)
C16 C17 C18 120.1(10)
C16 C17 C22 118.7(9)
C18 C17 C22 121.2(10)
C19 C18 C17 120.0(10)
C18 C19 C20 120.4(10)
C21 C20 C19 120.8(11)
C20 C21 C22 120.1(10)
N4 C22 C17 122.2(9)
N4 C22 C21 120.2(8)
C17 C22 C21 117.6(9)
C23 C24 C25 109.0(8)
C23 C24 C26 108.3(8)
C25 C24 C26 108.5(8)
C23 C24 C27 113.2(7)
C25 C24 C27 110.0(7)
C26 C24 C27 107.8(7)
C32 C27 C28 117.0(7)
C32 C27 C24 120.5(8)
C28 C27 C24 122.5(8)
C29 C28 C27 124.8(8)
C28 C29 C30 116.7(7)
C28 C29 C33 121.7(7)
C30 C29 C33 121.7(6)
O2 C30 C31 121.2(7)
O2 C30 C29 118.7(7)
C31 C30 C29 120.1(7)
C32 C31 C30 119.8(7)
C32 C31 C37 117.5(7)
C30 C31 C37 122.7(7)
C27 C32 C31 121.5(7)
C34 C33 C36 108.9(7)
C34 C33 C35 106.5(6)
C36 C33 C35 110.2(6)
C34 C33 C29 111.8(6)
C36 C33 C29 109.2(6)
C35 C33 C29 110.1(7)
N7 C37 C31 127.2(7)
N7 C38 C39 106.5(7)
N8 C39 C40 116.2(9)
N8 C39 C38 107.7(7)
C40 C39 C38 105.0(9)
N8 C41 C42 125.9(7)
C43 C42 C47 119.2(7)
C43 C42 C41 117.3(7)
C47 C42 C41 123.4(7)
C44 C43 C42 122.4(8)
C43 C44 C45 115.8(7)
C43 C44 C53 121.8(8)
C45 C44 C53 122.4(8)
C46 C45 C44 126.2(8)
C45 C46 C47 116.6(7)
C45 C46 C48 122.4(7)
C47 C46 C48 121.0(6)
O3 C47 C46 119.1(7)
O3 C47 C42 121.1(7)
C46 C47 C42 119.7(7)
C51 C48 C49 108.3(7)
C51 C48 C46 111.9(6)
C49 C48 C46 109.1(6)
C51 C48 C50 107.0(7)
C49 C48 C50 111.1(6)
C46 C48 C50 109.4(6)
C52 C53 C55 110.3(10)
C52 C53 C44 112.8(8)
C55 C53 C44 108.7(9)
C52 C53 C54 106.9(9)
C55 C53 C54 109.7(9)
C44 C53 C54 108.3(7)
N5 Fe1 C2 92.6(3)
N5 Fe1 C3 98.2(3)
C2 Fe1 C3 169.1(4)
N5 Fe1 C1 171.6(3)
C2 Fe1 C1 83.4(3)
C3 Fe1 C1 86.2(3)
N5 Fe1 N6 82.9(3)
C2 Fe1 N6 91.9(3)
C3 Fe1 N6 91.5(3)
C1 Fe1 N6 89.8(3)
N5 Fe1 N4 82.0(3)
C2 Fe1 N4 89.7(3)
C3 Fe1 N4 89.8(3)
C1 Fe1 N4 105.3(3)
N6 Fe1 N4 164.9(3)
O2 Mn1 O3 94.7(2)
O2 Mn1 N7 90.7(2)
O3 Mn1 N7 173.7(2)
O2 Mn1 N8 173.4(3)
O3 Mn1 N8 91.9(2)
N7 Mn1 N8 82.8(3)
O2 Mn1 N1 89.7(2)
O3 Mn1 N1 95.0(2)
N7 Mn1 N1 88.4(3)
N8 Mn1 N1 89.1(3)
O2 Mn1 O4 91.0(3)
O3 Mn1 O4 88.8(2)
N7 Mn1 O4 87.7(3)
N8 Mn1 O4 89.8(3)
N1 Mn1 O4 176.1(3)
C1 N1 Mn1 152.7(6)
C14 N4 C22 116.8(8)
C14 N4 Fe1 111.9(6)
C22 N4 Fe1 131.2(6)
C13 N5 C11 125.4(8)
C13 N5 Fe1 117.3(6)
C11 N5 Fe1 116.9(6)
C4 N6 C12 116.7(7)
C4 N6 Fe1 131.0(6)
C12 N6 Fe1 112.3(6)
C37 N7 C38 121.8(7)
C37 N7 Mn1 124.1(6)
C38 N7 Mn1 114.0(5)
C41 N8 C39 121.4(7)
C41 N8 Mn1 124.6(6)
C39 N8 Mn1 114.0(5)
C30 O2 Mn1 130.9(5)
C47 O3 Mn1 129.4(5)

loop_
_geom_bond_atom_site_label_1
_geom_bond_atom_site_label_2
_geom_bond_distance
C1 N1 1.139(9)
C1 Fe1 1.952(9)
C2 N3 1.150(11)
C2 Fe1 1.928(10)
C3 N2 1.169(10)
C3 Fe1 1.946(9)
C4 N6 1.333(10)
C4 C5 1.400(11)
C5 C6 1.364(11)
C6 C7 1.427(12)
C7 C12 1.396(11)
C7 C8 1.404(11)
C8 C9 1.359(13)
C9 C10 1.396(13)
C10 C11 1.369(11)
C11 N5 1.396(10)
C11 C12 1.435(12)
C12 N6 1.384(10)
C13 O1 1.262(10)
C13 N5 1.321(11)
C13 C14 1.484(13)
C14 N4 1.325(10)
C14 C15 1.384(12)
C15 C16 1.366(13)
C16 C17 1.402(13)
C17 C18 1.407(13)
C17 C22 1.413(12)
C18 C19 1.365(15)
C19 C20 1.398(14)
C20 C21 1.394(13)
C21 C22 1.421(13)
C22 N4 1.380(11)
C23 C24 1.528(12)
C24 C25 1.540(11)
C24 C26 1.541(13)
C24 C27 1.541(11)
C27 C32 1.375(11)
C27 C28 1.395(11)
C28 C29 1.391(10)
C29 C30 1.411(10)
C29 C33 1.550(10)
C30 O2 1.347(8)
C30 C31 1.409(10)
C31 C32 1.404(10)
C31 C37 1.413(11)
C33 C34 1.530(10)
C33 C36 1.532(10)
C33 C35 1.546(10)
C37 N7 1.296(9)
C38 N7 1.501(10)
C38 C39 1.546(12)
C39 N8 1.489(11)
C39 C40 1.533(15)
C41 N8 1.274(9)
C41 C42 1.433(11)
C42 C43 1.412(10)
C42 C47 1.431(10)
C43 C44 1.374(11)
C44 C45 1.407(11)
C44 C53 1.535(11)
C45 C46 1.379(10)
C46 C47 1.416(10)
C46 C48 1.541(10)
C47 O3 1.322(8)
C48 C51 1.527(10)
C48 C49 1.534(10)
C48 C50 1.545(10)
C52 C53 1.524(14)
C53 C55 1.526(15)
C53 C54 1.539(13)
Fe1 N5 1.890(7)
Fe1 N6 1.979(7)
Fe1 N4 2.019(7)
Mn1 O2 1.854(5)
Mn1 O3 1.858(5)
Mn1 N7 1.984(6)
Mn1 N8 1.984(6)
Mn1 N1 2.242(7)
Mn1 O4 2.340(7)
